data_4070555
loop_
_publ_author_name
'Carver, Colin T.'
'Monreal, Marisa J.'
'Diaconescu, Paula L.'

_publ_section_title
;
 Scandium Alkyl Complexes Supported by a Ferrocene Diamide Ligand
;
_journal_issue 3
_journal_name_full Organometallics
_journal_page_first 363
_journal_paper_doi 10.1021/om7007277
_journal_volume 27
_journal_year 2008
_chemical_formula_sum 'C31 H57 Fe N2 O2 Sc Si2'
_chemical_formula_weight 646.78
_chemical_name_systematic
; 
 ? 
;
_space_group_IT_number 9
_symmetry_space_group_name_Hall 'C -2yc'
_symmetry_space_group_name_H-M 'C 1 c 1'
_atom_sites_solution_hydrogens geom
_atom_sites_solution_primary direct
_atom_sites_solution_secondary difmap
_audit_creation_method SHELXL-97
_cell_angle_alpha 90.00
_cell_angle_beta 104.4690(10)
_cell_angle_gamma 90.00
_cell_formula_units_Z 4
_cell_length_a 16.0645(15)
_cell_length_b 10.2243(10)
_cell_length_c 21.086(2)
_cell_measurement_temperature 100(2)
_cell_volume 3353.5(6)
_computing_structure_refinement 'SHELXL-97 (Sheldrick, 1997)'
_computing_structure_solution 'SHELXS-97 (Sheldrick, 1990)'
_diffrn_ambient_temperature 100(2)
_diffrn_measured_fraction_theta_full 0.993
_diffrn_measured_fraction_theta_max 0.993
_diffrn_radiation_monochromator graphite
_diffrn_radiation_source 'fine-focus sealed tube'
_diffrn_radiation_type MoK\a
_diffrn_radiation_wavelength 0.71073
_diffrn_reflns_av_R_equivalents 0.0474
_diffrn_reflns_av_sigmaI/netI 0.0752
_diffrn_reflns_limit_h_max 21
_diffrn_reflns_limit_h_min -21
_diffrn_reflns_limit_k_max 13
_diffrn_reflns_limit_k_min -13
_diffrn_reflns_limit_l_max 28
_diffrn_reflns_limit_l_min -28
_diffrn_reflns_number 14746
_diffrn_reflns_theta_full 28.27
_diffrn_reflns_theta_max 28.27
_diffrn_reflns_theta_min 3.99
_exptl_absorpt_coefficient_mu 0.736
_exptl_crystal_density_diffrn 1.281
_exptl_crystal_density_method 'not measured'
_exptl_crystal_F_000 1392
_refine_diff_density_max 0.477
_refine_diff_density_min -0.449
_refine_diff_density_rms 0.080
_refine_ls_abs_structure_details 'Flack H D (1983), Acta Cryst. A39, 876-881'
_refine_ls_abs_structure_Flack 0.00
_refine_ls_extinction_method none
_refine_ls_goodness_of_fit_ref 1.014
_refine_ls_hydrogen_treatment mixed
_refine_ls_matrix_type full
_refine_ls_number_parameters 361
_refine_ls_number_reflns 7966
_refine_ls_number_restraints 2
_refine_ls_restrained_S_all 1.014
_refine_ls_R_factor_all 0.0739
_refine_ls_R_factor_gt 0.0439
_refine_ls_shift/su_max 0.868
_refine_ls_shift/su_mean 0.230
_refine_ls_structure_factor_coef Fsqd
_refine_ls_weighting_details 'calc w=1/[\s^2^(Fo^2^)+(0.0377P)^2^+1.0661P] where P=(Fo^2^+2Fc^2^)/3'
_refine_ls_weighting_scheme calc
_refine_ls_wR_factor_gt 0.0883
_refine_ls_wR_factor_ref 0.1016
_reflns_number_gt 5677
_reflns_number_total 7966
_reflns_threshold_expression >2sigma(I)
_cod_data_source_file om7007277-file003.cif
_cod_data_source_block 2-Me(THF)2
_cod_original_cell_volume 3353.4(6)
_cod_database_code 4070555

loop_
_symmetry_equiv_pos_as_xyz
'x, y, z'
'x, -y, z+1/2'
'x+1/2, y+1/2, z'
'x+1/2, -y+1/2, z+1/2'

loop_
_atom_site_label
_atom_site_type_symbol
_atom_site_fract_x
_atom_site_fract_y
_atom_site_fract_z
_atom_site_U_iso_or_equiv
_atom_site_adp_type
_atom_site_occupancy
_atom_site_symmetry_multiplicity
_atom_site_calc_flag
_atom_site_refinement_flags
Fe1 Fe 0.00273(18) 0.50209(4) 0.20791(14) 0.01235(10) Uani 1 1 d .
Sc1 Sc 0.0029(2) 0.18340(5) 0.20764(17) 0.01208(12) Uani 1 1 d .
Si2 Si -0.12356(14) 0.2003(3) 0.32586(11) 0.0148(7) Uani 1 1 d .
Si1 Si 0.12871(15) 0.2002(3) 0.08949(11) 0.0163(7) Uani 1 1 d .
N2 N -0.0580(6) 0.2573(9) 0.2790(4) 0.0125(19) Uani 1 1 d .
N1 N 0.0633(5) 0.2558(9) 0.1372(5) 0.0144(19) Uani 1 1 d .
C1 C 0.0056(10) -0.0375(3) 0.2096(8) 0.0223(9) Uani 1 1 d .
H1A H -0.0264 -0.0714 0.1669 0.033 Uiso 1 1 calc R
H1B H -0.0210 -0.0692 0.2437 0.033 Uiso 1 1 calc R
H1C H 0.0653 -0.0679 0.2188 0.033 Uiso 1 1 calc R
C13 C 0.0896(7) 0.2520(11) -0.0007(4) 0.016(2) Uani 1 1 d .
C17 C -0.0880(6) 0.2477(11) 0.4162(5) 0.017(2) Uani 1 1 d .
C2 C -0.0283(7) 0.4595(12) 0.1108(5) 0.015(2) Uani 1 1 d .
H2A H -0.0826 0.4153 0.0869 0.018 Uiso 1 1 calc R
C15 C 0.1361(8) 0.1635(12) -0.0433(6) 0.024(3) Uani 1 1 d .
H15A H 0.1177 0.1902 -0.0893 0.036 Uiso 1 1 calc R
H15B H 0.1207 0.0716 -0.0392 0.036 Uiso 1 1 calc R
H15C H 0.1985 0.1739 -0.0276 0.036 Uiso 1 1 calc R
C10 C 0.0380(6) 0.4586(11) 0.3079(5) 0.015(2) Uani 1 1 d .
H10A H 0.0931 0.4172 0.3323 0.018 Uiso 1 1 calc R
C5 C 0.1069(8) 0.4913(10) 0.1701(6) 0.015(2) Uani 1 1 d .
H5A H 0.1674 0.4755 0.1957 0.018 Uiso 1 1 calc R
C21 C 0.0487(7) 0.3949(10) 0.1390(6) 0.016(2) Uani 1 1 d .
C6 C -0.0426(6) 0.3897(10) 0.2773(5) 0.011(2) Uani 1 1 d .
C20 C -0.1341(8) 0.1663(13) 0.4556(6) 0.023(3) Uani 1 1 d .
H20A H -0.1145 0.1904 0.5019 0.035 Uiso 1 1 calc R
H20B H -0.1220 0.0736 0.4503 0.035 Uiso 1 1 calc R
H20C H -0.1962 0.1817 0.4404 0.035 Uiso 1 1 calc R
C7 C -0.1040(8) 0.4926(11) 0.2467(6) 0.015(2) Uani 1 1 d .
H7A H -0.1645 0.4776 0.2210 0.018 Uiso 1 1 calc R
C16 C -0.2382(7) 0.2537(13) 0.2988(5) 0.033(3) Uani 1 1 d .
H16A H -0.2411 0.3493 0.3006 0.049 Uiso 1 1 calc R
H16B H -0.2708 0.2157 0.3278 0.049 Uiso 1 1 calc R
H16C H -0.2627 0.2242 0.2538 0.049 Uiso 1 1 calc R
C14 C 0.1133(8) 0.3922(11) -0.0089(6) 0.024(3) Uani 1 1 d .
H14A H 0.0946 0.4165 -0.0553 0.036 Uiso 1 1 calc R
H14B H 0.1758 0.4026 0.0063 0.036 Uiso 1 1 calc R
H14C H 0.0850 0.4489 0.0168 0.036 Uiso 1 1 calc R
C19 C 0.0114(5) 0.2352(9) 0.4428(4) 0.019(2) Uani 1 1 d .
H19A H 0.0280 0.2620 0.4888 0.029 Uiso 1 1 calc R
H19B H 0.0401 0.2915 0.4171 0.029 Uiso 1 1 calc R
H19C H 0.0286 0.1441 0.4390 0.029 Uiso 1 1 calc R
C11 C 0.2427(6) 0.2659(12) 0.1181(5) 0.021(2) Uani 1 1 d .
H11A H 0.2662 0.2434 0.1643 0.032 Uiso 1 1 calc R
H11B H 0.2421 0.3612 0.1130 0.032 Uiso 1 1 calc R
H11C H 0.2787 0.2270 0.0918 0.032 Uiso 1 1 calc R
C18 C -0.1062(7) 0.3962(10) 0.4253(5) 0.020(2) Uani 1 1 d .
H18A H -0.0855 0.4197 0.4716 0.030 Uiso 1 1 calc R
H18B H -0.1682 0.4125 0.4108 0.030 Uiso 1 1 calc R
H18C H -0.0763 0.4491 0.3991 0.030 Uiso 1 1 calc R
C4 C 0.0678(8) 0.6137(10) 0.1565(6) 0.021(3) Uani 1 1 d .
H4A H 0.0953 0.7002 0.1704 0.025 Uiso 1 1 calc R
C8 C -0.0617(7) 0.6188(9) 0.2583(5) 0.015(2) Uani 1 1 d .
H8A H -0.0885 0.7053 0.2434 0.018 Uiso 1 1 calc R
C3 C -0.0186(7) 0.5932(12) 0.1195(5) 0.017(2) Uani 1 1 d .
H3A H -0.0627 0.6619 0.1021 0.020 Uiso 1 1 calc R
C9 C 0.0230(8) 0.5986(11) 0.2950(5) 0.019(3) Uani 1 1 d .
H9A H 0.0667 0.6690 0.3100 0.022 Uiso 1 1 calc R
C12 C 0.1341(9) 0.0193(12) 0.0950(7) 0.034(3) Uani 1 1 d .
H12A H 0.1523 -0.0070 0.1411 0.051 Uiso 1 1 calc R
H12B H 0.1757 -0.0132 0.0717 0.051 Uiso 1 1 calc R
H12C H 0.0773 -0.0177 0.0751 0.051 Uiso 1 1 calc R
O2 O 0.1305(5) 0.1698(8) 0.2819(4) 0.0173(17) Uani 1 1 d .
O1 O -0.1207(5) 0.1707(8) 0.1336(4) 0.0172(17) Uani 1 1 d .
C106 C 0.2053(7) 0.1489(12) 0.3901(6) 0.019(2) Uani 1 1 d .
H10B H 0.2317 0.0863 0.4252 0.022 Uiso 1 1 calc R
H10C H 0.1826 0.2250 0.4095 0.022 Uiso 1 1 calc R
C102 C -0.2065(7) 0.1470(11) 0.0249(6) 0.017(2) Uani 1 1 d .
H10D H -0.1880 0.2209 0.0013 0.020 Uiso 1 1 calc R
H10E H -0.2352 0.0804 -0.0073 0.020 Uiso 1 1 calc R
C101 C -0.2629(7) 0.1915(12) 0.0654(5) 0.022(3) Uani 1 1 d .
H10F H -0.299(4) 0.108(5) 0.079(3) 0.026 Uiso 1 1 d .
H10G H -0.286(3) 0.275(5) 0.046(3) 0.026 Uiso 1 1 d .
C105 C 0.2717(7) 0.1929(13) 0.3493(6) 0.024(3) Uani 1 1 d .
H10H H 0.323(3) 0.257(5) 0.371(3) 0.029 Uiso 1 1 d .
H10I H 0.299(5) 0.137(6) 0.344(3) 0.029 Uiso 1 1 d .
C107 C 0.1357(6) 0.0841(11) 0.3369(5) 0.018(2) Uani 1 1 d .
H10J H 0.1526 -0.0054 0.3274 0.021 Uiso 1 1 calc R
H10K H 0.0803 0.0804 0.3494 0.021 Uiso 1 1 calc R
C103 C -0.1318(7) 0.0894(10) 0.0746(5) 0.018(2) Uani 1 1 d .
H10L H -0.1440 -0.0023 0.0843 0.021 Uiso 1 1 calc R
H10M H -0.0792 0.0914 0.0582 0.021 Uiso 1 1 calc R
C22 C -0.1281(8) 0.0163(11) 0.3194(7) 0.027(3) Uani 1 1 d .
H22A H -0.0699 -0.0195 0.3340 0.040 Uiso 1 1 calc R
H22B H -0.1531 -0.0090 0.2738 0.040 Uiso 1 1 calc R
H22C H -0.1638 -0.0181 0.3471 0.040 Uiso 1 1 calc R
C23 C -0.0055(5) 0.2264(9) -0.0294(4) 0.026(2) Uani 1 1 d .
H23A H -0.0214 0.2536 -0.0754 0.040 Uiso 1 1 calc R
H23B H -0.0392 0.2763 -0.0049 0.040 Uiso 1 1 calc R
H23C H -0.0172 0.1328 -0.0264 0.040 Uiso 1 1 calc R
C104 C 0.2098(5) 0.2407(9) 0.2869(4) 0.0234(19) Uani 1 1 d R
H10N H 0.2002 0.3360 0.2892 0.028 Uiso 1 1 calc R
H10O H 0.2330 0.2225 0.2484 0.028 Uiso 1 1 calc R
C100 C -0.2067(5) 0.2160(10) 0.1333(4) 0.0252(19) Uani 1 1 d .
H10P H -0.2058 0.3104 0.1439 0.030 Uiso 1 1 calc R
H10Q H -0.2290 0.1675 0.1662 0.030 Uiso 1 1 calc R

loop_
_atom_site_aniso_label
_atom_site_aniso_U_11
_atom_site_aniso_U_22
_atom_site_aniso_U_33
_atom_site_aniso_U_23
_atom_site_aniso_U_13
_atom_site_aniso_U_12
Fe1 0.0147(2) 0.0119(2) 0.01114(19) 0.0015(9) 0.00457(15) 0.0009(8)
Sc1 0.0127(2) 0.0119(3) 0.0119(2) 0.0002(13) 0.00363(19) -0.0005(12)
Si2 0.0157(15) 0.0142(15) 0.0156(17) 0.0009(14) 0.0060(13) -0.0016(13)
Si1 0.0172(16) 0.0176(16) 0.0164(17) 0.0014(14) 0.0085(13) 0.0039(13)
N2 0.020(5) 0.015(4) 0.006(4) -0.003(4) 0.009(3) -0.004(4)
N1 0.011(4) 0.008(4) 0.024(5) 0.000(4) 0.002(3) -0.001(4)
C1 0.029(2) 0.0159(15) 0.023(2) -0.007(6) 0.0079(18) -0.003(5)
C13 0.028(5) 0.015(4) 0.005(4) -0.004(3) 0.007(3) 0.007(3)
C17 0.009(4) 0.019(5) 0.025(5) -0.001(4) 0.009(3) 0.008(3)
C2 0.014(5) 0.026(5) 0.007(5) -0.003(4) 0.005(4) -0.007(4)
C15 0.029(6) 0.018(5) 0.026(6) 0.001(4) 0.008(4) -0.002(4)
C10 0.019(5) 0.012(4) 0.013(5) -0.003(4) 0.004(4) -0.011(4)
C5 0.015(6) 0.012(5) 0.020(5) 0.006(4) 0.007(5) -0.001(4)
C21 0.028(6) 0.010(4) 0.015(5) 0.007(4) 0.015(4) 0.007(4)
C6 0.010(4) 0.015(5) 0.010(5) 0.005(4) 0.004(4) 0.003(3)
C20 0.031(6) 0.029(6) 0.017(5) 0.010(4) 0.019(4) 0.007(5)
C7 0.017(5) 0.021(6) 0.011(5) 0.006(4) 0.008(4) 0.006(4)
C16 0.033(5) 0.045(5) 0.023(5) 0.015(4) 0.013(4) -0.003(4)
C14 0.029(6) 0.024(5) 0.020(6) -0.003(4) 0.010(5) 0.010(4)
C19 0.025(5) 0.022(4) 0.009(4) 0.005(3) -0.001(4) 0.010(4)
C11 0.005(4) 0.039(5) 0.020(4) 0.016(4) 0.004(3) 0.005(3)
C18 0.025(5) 0.018(5) 0.017(5) -0.006(4) 0.006(4) 0.013(4)
C4 0.027(6) 0.021(5) 0.020(6) -0.004(4) 0.016(5) -0.011(4)
C8 0.021(5) 0.004(4) 0.020(6) -0.004(4) 0.006(4) -0.006(3)
C3 0.019(5) 0.024(5) 0.007(4) 0.008(4) 0.003(4) 0.007(4)
C9 0.031(6) 0.009(4) 0.021(6) 0.003(4) 0.015(5) -0.003(4)
C12 0.049(8) 0.018(6) 0.040(8) 0.005(5) 0.022(7) 0.002(5)
O2 0.013(3) 0.025(4) 0.013(4) 0.006(3) 0.002(3) 0.000(3)
O1 0.012(3) 0.019(4) 0.020(4) -0.009(3) 0.002(3) 0.001(3)
C106 0.017(4) 0.026(5) 0.013(5) 0.006(4) 0.005(4) 0.002(4)
C102 0.012(4) 0.017(5) 0.017(5) 0.001(4) -0.004(3) -0.002(3)
C101 0.015(5) 0.022(5) 0.020(5) -0.001(4) -0.010(4) 0.005(4)
C105 0.018(5) 0.031(6) 0.028(6) 0.015(5) 0.014(4) 0.003(4)
C107 0.003(3) 0.030(5) 0.016(4) 0.000(3) -0.005(3) -0.005(3)
C103 0.036(5) 0.010(4) 0.013(4) -0.007(3) 0.017(4) -0.004(3)
C22 0.034(6) 0.024(6) 0.031(7) -0.004(5) 0.025(6) -0.017(5)
C23 0.019(5) 0.039(5) 0.025(5) -0.003(4) 0.013(4) 0.000(4)
C104 0.014(3) 0.029(3) 0.027(4) 0.007(3) 0.004(3) -0.007(2)
C100 0.015(3) 0.042(5) 0.020(3) -0.005(3) 0.005(3) 0.004(3)

loop_
_atom_type_symbol
_atom_type_description
_atom_type_scat_dispersion_real
_atom_type_scat_dispersion_imag
_atom_type_scat_source
C C 0.0033 0.0016 'International Tables Vol C Tables 4.2.6.8 and 6.1.1.4'
H H 0.0000 0.0000 'International Tables Vol C Tables 4.2.6.8 and 6.1.1.4'
N N 0.0061 0.0033 'International Tables Vol C Tables 4.2.6.8 and 6.1.1.4'
Si Si 0.0817 0.0704 'International Tables Vol C Tables 4.2.6.8 and 6.1.1.4'
Sc Sc 0.2519 0.3716 'International Tables Vol C Tables 4.2.6.8 and 6.1.1.4'
Fe Fe 0.3463 0.8444 'International Tables Vol C Tables 4.2.6.8 and 6.1.1.4'
O O 0.0106 0.0060 'International Tables Vol C Tables 4.2.6.8 and 6.1.1.4'

loop_
_geom_angle_atom_site_label_1
_geom_angle_atom_site_label_2
_geom_angle_atom_site_label_3
_geom_angle
C2 Fe1 C3 39.8(4)
C2 Fe1 C5 67.1(4)
C3 Fe1 C5 68.4(4)
C2 Fe1 C4 67.2(5)
C3 Fe1 C4 41.1(5)
C5 Fe1 C4 40.3(4)
C2 Fe1 C8 128.4(5)
C3 Fe1 C8 102.6(5)
C5 Fe1 C8 144.2(4)
C4 Fe1 C8 110.13(14)
C2 Fe1 C9 163.1(4)
C3 Fe1 C9 123.80(13)
C5 Fe1 C9 114.7(5)
C4 Fe1 C9 102.8(5)
C8 Fe1 C9 40.2(5)
C2 Fe1 C7 111.6(5)
C3 Fe1 C7 114.5(4)
C5 Fe1 C7 174.22(11)
C4 Fe1 C7 145.1(4)
C8 Fe1 C7 41.2(4)
C9 Fe1 C7 68.3(5)
C2 Fe1 C10 155.27(14)
C3 Fe1 C10 164.3(4)
C5 Fe1 C10 110.0(5)
C4 Fe1 C10 127.7(4)
C8 Fe1 C10 69.2(5)
C9 Fe1 C10 41.6(4)
C7 Fe1 C10 68.6(4)
C2 Fe1 C21 39.6(4)
C3 Fe1 C21 67.2(4)
C5 Fe1 C21 39.7(4)
C4 Fe1 C21 66.9(5)
C8 Fe1 C21 168.0(5)
C9 Fe1 C21 150.8(5)
C7 Fe1 C21 135.8(5)
C10 Fe1 C21 122.3(4)
C2 Fe1 C6 122.5(5)
C3 Fe1 C6 150.4(4)
C5 Fe1 C6 134.3(4)
C4 Fe1 C6 168.5(5)
C8 Fe1 C6 69.7(4)
C9 Fe1 C6 69.3(4)
C7 Fe1 C6 41.1(4)
C10 Fe1 C6 40.9(4)
C21 Fe1 C6 115.76(11)
C2 Fe1 Sc1 77.5(4)
C3 Fe1 Sc1 117.2(3)
C5 Fe1 Sc1 86.8(3)
C4 Fe1 Sc1 124.0(3)
C8 Fe1 Sc1 125.8(3)
C9 Fe1 Sc1 119.0(3)
C7 Fe1 Sc1 87.4(3)
C10 Fe1 Sc1 77.8(3)
C21 Fe1 Sc1 58.4(3)
C6 Fe1 Sc1 57.4(3)
N1 Sc1 N2 138.59(9)
N1 Sc1 O1 90.8(4)
N2 Sc1 O1 91.7(3)
N1 Sc1 O2 90.7(3)
N2 Sc1 O2 91.7(3)
O1 Sc1 O2 173.00(10)
N1 Sc1 C1 110.7(5)
N2 Sc1 C1 110.6(5)
O1 Sc1 C1 87.9(5)
O2 Sc1 C1 85.2(5)
N1 Sc1 C6 109.7(3)
N2 Sc1 C6 29.1(3)
O1 Sc1 C6 96.3(3)
O2 Sc1 C6 89.6(3)
C1 Sc1 C6 139.3(5)
N1 Sc1 C21 30.2(3)
N2 Sc1 C21 108.5(3)
O1 Sc1 C21 89.2(3)
O2 Sc1 C21 95.5(3)
C1 Sc1 C21 140.8(5)
C6 Sc1 C21 79.89(8)
N1 Sc1 Fe1 69.5(3)
N2 Sc1 Fe1 69.1(2)
O1 Sc1 Fe1 93.4(2)
O2 Sc1 Fe1 93.5(2)
C1 Sc1 Fe1 178.7(4)
C6 Sc1 Fe1 40.3(2)
C21 Sc1 Fe1 39.6(2)
N2 Si2 C16 115.1(5)
N2 Si2 C22 108.4(5)
C16 Si2 C22 104.6(6)
N2 Si2 C17 114.4(4)
C16 Si2 C17 104.9(5)
C22 Si2 C17 108.8(6)
N1 Si1 C12 108.6(5)
N1 Si1 C11 112.2(5)
C12 Si1 C11 107.8(6)
N1 Si1 C13 113.0(5)
C12 Si1 C13 109.6(6)
C11 Si1 C13 105.5(5)
C6 N2 Si2 119.3(7)
C6 N2 Sc1 102.3(6)
Si2 N2 Sc1 138.0(5)
C21 N1 Si1 117.9(7)
C21 N1 Sc1 102.7(7)
Si1 N1 Sc1 138.9(5)
C14 C13 C23 112.1(9)
C14 C13 C15 108.0(9)
C23 C13 C15 104.2(8)
C14 C13 Si1 110.3(7)
C23 C13 Si1 113.2(7)
C15 C13 Si1 108.6(8)
C20 C17 C18 109.7(9)
C20 C17 C19 111.1(9)
C18 C17 C19 104.0(8)
C20 C17 Si2 110.3(8)
C18 C17 Si2 110.5(7)
C19 C17 Si2 111.2(6)
C3 C2 C21 110.7(10)
C3 C2 Fe1 70.3(6)
C21 C2 Fe1 72.8(7)
C9 C10 C6 107.5(9)
C9 C10 Fe1 67.3(6)
C6 C10 Fe1 70.9(6)
C4 C5 C21 108.7(11)
C4 C5 Fe1 70.1(7)
C21 C5 Fe1 72.7(7)
C2 C21 C5 106.4(10)
C2 C21 N1 125.9(11)
C5 C21 N1 127.7(10)
C2 C21 Fe1 67.6(6)
C5 C21 Fe1 67.5(7)
N1 C21 Fe1 128.5(8)
C2 C21 Sc1 105.4(8)
C5 C21 Sc1 122.1(8)
N1 C21 Sc1 47.1(5)
Fe1 C21 Sc1 82.1(4)
N2 C6 C7 127.4(9)
N2 C6 C10 127.0(9)
C7 C6 C10 105.5(9)
N2 C6 Fe1 130.1(8)
C7 C6 Fe1 67.7(6)
C10 C6 Fe1 68.2(6)
N2 C6 Sc1 48.7(5)
C7 C6 Sc1 123.2(7)
C10 C6 Sc1 106.0(7)
Fe1 C6 Sc1 82.3(3)
C8 C7 C6 109.1(10)
C8 C7 Fe1 68.1(7)
C6 C7 Fe1 71.3(6)
C5 C4 C3 107.9(10)
C5 C4 Fe1 69.7(7)
C3 C4 Fe1 69.5(6)
C9 C8 C7 108.1(9)
C9 C8 Fe1 69.7(7)
C7 C8 Fe1 70.7(6)
C2 C3 C4 106.2(9)
C2 C3 Fe1 69.9(6)
C4 C3 Fe1 69.4(6)
C8 C9 C10 109.7(9)
C8 C9 Fe1 70.1(6)
C10 C9 Fe1 71.1(6)
C107 O2 C104 112.0(7)
C107 O2 Sc1 117.3(6)
C104 O2 Sc1 130.6(6)
C100 O1 C103 105.2(8)
C100 O1 Sc1 132.1(6)
C103 O1 Sc1 122.0(6)
C107 C106 C105 101.1(9)
C101 C102 C103 102.5(9)
C102 C101 C100 107.1(9)
C104 C105 C106 100.2(8)
O2 C107 C106 102.3(8)
O1 C103 C102 106.0(8)
O2 C104 C105 106.0(8)
O1 C100 C101 107.0(8)

loop_
_geom_bond_atom_site_label_1
_geom_bond_atom_site_label_2
_geom_bond_distance
Fe1 C2 2.029(11)
Fe1 C3 2.034(10)
Fe1 C5 2.028(13)
Fe1 C4 2.033(11)
Fe1 C8 2.043(11)
Fe1 C9 2.038(11)
Fe1 C7 2.078(12)
Fe1 C10 2.090(11)
Fe1 C21 2.096(12)
Fe1 C6 2.128(11)
Fe1 Sc1 3.2584(7)
Sc1 N1 2.103(10)
Sc1 N2 2.129(9)
Sc1 O1 2.202(8)
Sc1 O2 2.252(8)
Sc1 C1 2.260(3)
Sc1 C6 2.770(11)
Sc1 C21 2.801(11)
Si2 N2 1.715(9)
Si2 C16 1.868(12)
Si2 C22 1.886(12)
Si2 C17 1.909(11)
Si1 N1 1.722(10)
Si1 C12 1.854(12)
Si1 C11 1.902(10)
Si1 C13 1.922(10)
N2 C6 1.377(13)
N1 C21 1.444(13)
C13 C14 1.505(15)
C13 C23 1.519(13)
C13 C15 1.586(16)
C17 C20 1.497(16)
C17 C18 1.567(14)
C17 C19 1.560(13)
C2 C3 1.383(16)
C2 C21 1.398(15)
C10 C9 1.465(15)
C10 C6 1.474(14)
C5 C4 1.397(15)
C5 C21 1.403(16)
C6 C7 1.476(15)
C7 C8 1.450(14)
C4 C3 1.427(16)
C8 C9 1.403(16)
O2 C107 1.438(13)
O2 C104 1.448(11)
O1 C100 1.456(11)
O1 C103 1.469(13)
C106 C107 1.524(15)
C106 C105 1.593(15)
C102 C101 1.464(17)
C102 C103 1.503(15)
C101 C100 1.511(14)
C105 C104 1.519(14)
